data_4132508
loop_
_publ_author_name
'Shing, Ka-Pan'
'Cao, Bei'
'Liu, Yungen'
'Lee, Hung Kay'
'Li, Ming-De'
'Phillips, David Lee'
'Chang, Xiao-Yong'
'Che, Chi-Ming'

_publ_section_title
;
 Arylruthenium(III) Porphyrin-Catalyzed C-H Oxidation and Epoxidation at
 Room Temperature and [Ru<sup>V</sup>(Por)(O)(Ph)] Intermediate by
 Spectroscopic Analysis and Density Functional Theory Calculations.
;
_journal_issue 22
_journal_name_full 'Journal of the American Chemical Society'
_journal_page_first 7032
_journal_page_last 7042
_journal_paper_doi 10.1021/jacs.8b04470
_journal_volume 140
_journal_year 2018
_chemical_formula_moiety 'C50 H27 F8 N4 O Ru, H2 O'
_chemical_formula_sum 'C50 H29 F8 N4 O2 Ru'
_chemical_formula_weight 970.84
_space_group_crystal_system monoclinic
_space_group_IT_number 15
_space_group_name_Hall '-C 2yc'
_space_group_name_H-M_alt 'C 1 2/c 1'
_atom_sites_solution_hydrogens mixed
_atom_sites_solution_primary direct
_audit_creation_date 2015-02-06
_audit_creation_method
;
Olex2 1.2
(compiled 2015.01.26 svn.r3150 for OlexSys, GUI svn.r4998)
;
_cell_angle_alpha 90
_cell_angle_beta 109.0865(17)
_cell_angle_gamma 90
_cell_formula_units_Z 4
_cell_length_a 20.0727(13)
_cell_length_b 12.7833(8)
_cell_length_c 20.2135(13)
_cell_measurement_reflns_used 9883
_cell_measurement_temperature 100
_cell_measurement_theta_max 67.10
_cell_measurement_theta_min 4.17
_cell_volume 4901.6(5)
_computing_cell_refinement 'SAINT v8.34A (Bruker, 2013)'
_computing_data_reduction 'SAINT v8.34A (Bruker, 2013)'
_computing_molecular_graphics 'Olex2 (Dolomanov et al., 2009)'
_computing_publication_material 'Olex2 (Dolomanov et al., 2009)'
_computing_structure_refinement 'ShelXL (Sheldrick, 2008)'
_computing_structure_solution 'ShelXS (Sheldrick, 2008)'
_diffrn_ambient_temperature 100
_diffrn_measured_fraction_theta_full 0.967
_diffrn_measured_fraction_theta_max 0.971
_diffrn_measurement_device_type 'Bruker APEX-II CCD'
_diffrn_measurement_method '\f and \w scans'
_diffrn_radiation_type CuK\a
_diffrn_radiation_wavelength 1.54178
_diffrn_reflns_av_R_equivalents 0.0664
_diffrn_reflns_av_unetI/netI 0.0424
_diffrn_reflns_Laue_measured_fraction_full 0.967
_diffrn_reflns_Laue_measured_fraction_max 0.971
_diffrn_reflns_limit_h_max 23
_diffrn_reflns_limit_h_min -23
_diffrn_reflns_limit_k_max 14
_diffrn_reflns_limit_k_min -15
_diffrn_reflns_limit_l_max 24
_diffrn_reflns_limit_l_min -23
_diffrn_reflns_number 28785
_diffrn_reflns_point_group_measured_fraction_full 0.967
_diffrn_reflns_point_group_measured_fraction_max 0.971
_diffrn_reflns_theta_full 67.679
_diffrn_reflns_theta_max 67.467
_diffrn_reflns_theta_min 4.170
_diffrn_standards_number 0
_exptl_absorpt_coefficient_mu 3.207
_exptl_absorpt_correction_T_max 0.7529
_exptl_absorpt_correction_T_min 0.5067
_exptl_absorpt_correction_type multi-scan
_exptl_absorpt_process_details
;
SADABS-2012/1 (Bruker,2012) was used for absorption correction.
wR2(int) was 0.1315 before and 0.0964 after correction.
The Ratio of minimum to maximum transmission is 0.6730.
The \l/2 correction factor is 0.0015.
;
_exptl_crystal_colour black
_exptl_crystal_colour_primary black
_exptl_crystal_density_diffrn 1.316
_exptl_crystal_description plate
_exptl_crystal_F_000 1956
_exptl_crystal_size_max 0.3
_exptl_crystal_size_mid 0.2
_exptl_crystal_size_min 0.03
_platon_squeeze_details
;
;
_refine_diff_density_max 1.444
_refine_diff_density_min -0.440
_refine_diff_density_rms 0.109
_refine_ls_extinction_method none
_refine_ls_goodness_of_fit_ref 1.130
_refine_ls_hydrogen_treatment constr
_refine_ls_matrix_type full
_refine_ls_number_parameters 332
_refine_ls_number_reflns 4289
_refine_ls_number_restraints 93
_refine_ls_restrained_S_all 1.133
_refine_ls_R_factor_all 0.0604
_refine_ls_R_factor_gt 0.0574
_refine_ls_shift/su_max 0.003
_refine_ls_shift/su_mean 0.000
_refine_ls_structure_factor_coef Fsqd
_refine_ls_weighting_details 'w=1/[\s^2^(Fo^2^)+(0.0688P)^2^+31.2264P] where P=(Fo^2^+2Fc^2^)/3'
_refine_ls_weighting_scheme calc
_refine_ls_wR_factor_gt 0.1572
_refine_ls_wR_factor_ref 0.1598
_reflns_Friedel_coverage 0.000
_reflns_number_gt 3915
_reflns_number_total 4289
_reflns_threshold_expression 'I > 2\s(I)'
_cod_data_source_file ja8b04470_si_003.cif
_cod_data_source_block complex_2
_cod_database_code 4132508
_shelxl_version_number 2013-4
_shelx_space_group_comment
;
The symmetry employed for this shelxl refinement is uniquely defined
by the following loop, which should always be used as a source of
symmetry information in preference to the above space-group names.
They are only intended as comments.
;
_olex2_refinement_description
;
1. Fixed Uiso
 At 1.2 times of:
  All C(H) groups
 At 1.5 times of:
  All O(H,H) groups
2. Restrained distances
 H2A-F2
 2.12 with sigma of 0.04
 H1A-O2
 1.98 with sigma of 0.04
 C22-C17 \\sim C22A-C17A \\sim C18A-C17A \\sim C18-C17
 with sigma of 0.02
3. Rigid bond restraints
 C23, C28
 with sigma for 1-2 distances of 0.01 and sigma for 1-3 distances of 0.01
4. Uiso/Uaniso restraints and constraints
C17A \\sim C18A \\sim C19A \\sim C20A \\sim C21A \\sim C22A: within 1.7A with
sigma of 0.02 and sigma for terminal atoms of 0.04
C23 \\sim C28: within 1.7A with sigma of 0.01 and sigma for terminal atoms of
0.02
C11 \\sim C12 \\sim C13 \\sim C14 \\sim C15 \\sim C16: within 1.7A with sigma
of 0.01 and sigma for terminal atoms of 0.02
Uanis(C20) \\sim Ueq: with sigma of 0.02 and sigma for terminal atoms of 0.04
Uanis(C17A) = Uanis(C17)
Uanis(C22A) = Uanis(C22)
Uanis(C21A) = Uanis(C21)
Uanis(C20A) = Uanis(C20)
Uanis(C19A) = Uanis(C19)
Uanis(C18A) = Uanis(C18)
Uanis(F3A) = Uanis(F3)
Uanis(C23) = Uanis(O1)
Uanis(C28) = Uanis(C24)
Uanis(C27) = Uanis(C25)
Uanis(F4A) = Uanis(F4)
5. Others
 Sof(F3)=Sof(F4)=Sof(C17)=Sof(C18)=Sof(C19)=Sof(H19)=Sof(C20)=Sof(H20)=
 Sof(C21)=Sof(H21)=Sof(C22)=1-FVAR(1)
 Sof(F3A)=Sof(F4A)=Sof(C17A)=Sof(C18A)=Sof(C19A)=Sof(H19A)=Sof(C20A)=Sof(H20A)=
 Sof(C21A)=Sof(H21A)=Sof(C22A)=FVAR(1)
 Fixed Sof: O1(0.5) H1A(0.5) H1B(0.5) O2(0.5) H2A(0.5) H2B(0.5) C24(0.5)
 H24(0.5) C23(0.5) C28(0.5) H28(0.5) C27(0.5) H27(0.5) C26(0.5) H26(0.5)
 C25(0.5) H25(0.5)
6.a Free rotating group:
 O1(H1A,H1B), O2(H2A,H2B)
6.b Aromatic/amide H refined with riding coordinates:
 C1(H1), C2(H2), C6(H6), C7(H7), C13(H13), C14(H14), C15(H15), C19(H19),
 C20(H20), C21(H21), C24(H24), C28(H28), C27(H27), C26(H26), C25(H25),
 C19A(H19A), C20A(H20A), C21A(H21A)
6.c Fitted hexagon refined as free rotating group:
 C24(C23,C28,C27,C26,C25)
;
_olex2_submission_special_instructions 'No special instructions were received'

loop_
_space_group_symop_operation_xyz
'x, y, z'
'-x, y, -z+1/2'
'x+1/2, y+1/2, z'
'-x+1/2, y+1/2, -z+1/2'
'-x, -y, -z'
'x, -y, z-1/2'
'-x+1/2, -y+1/2, -z'
'x+1/2, -y+1/2, z-1/2'

loop_
_atom_site_label
_atom_site_type_symbol
_atom_site_fract_x
_atom_site_fract_y
_atom_site_fract_z
_atom_site_U_iso_or_equiv
_atom_site_adp_type
_atom_site_occupancy
_atom_site_site_symmetry_order
_atom_site_calc_flag
_atom_site_refinement_flags_posn
_atom_site_refinement_flags_adp
_atom_site_refinement_flags_occupancy
_atom_site_disorder_assembly
_atom_site_disorder_group
Ru1 Ru 0.2500 0.7500 0.0000 0.02381(6) Uani 1 2 d S T P . .
F1 F 0.28223(12) 1.13792(15) 0.12730(12) 0.0744(7) Uani 1 1 d . . . . .
F2 F 0.33352(16) 0.8516(2) 0.27931(11) 0.0917(9) Uani 1 1 d D . . . .
F3 F 0.48271(14) 0.9289(2) -0.04105(17) 0.0644(7) Uani 0.612(2) 1 d . . . A 2
F4 F 0.51676(17) 0.5886(3) 0.0538(3) 0.0867(13) Uani 0.612(2) 1 d . . . A 2
F3A F 0.4831(2) 0.8904(4) -0.0629(3) 0.0644(7) Uani 0.388(2) 1 d . . . A 1
F4A F 0.5264(3) 0.6159(4) 0.0939(4) 0.0867(13) Uani 0.388(2) 1 d . . . A 1
O1 O 0.27418(18) 0.6169(3) 0.07522(19) 0.0421(6) Uani 0.5 1 d . . . B 2
H1A H 0.2896 0.6098 0.1306 0.063 Uiso 0.5 1 d DG . . B 2
H1B H 0.2814 0.5337 0.0587 0.063 Uiso 0.5 1 d G . . B 2
O2 O 0.3556(6) 0.6451(7) 0.2233(5) 0.170(4) Uani 0.5 1 d D . . C 2
H2A H 0.3376 0.6992 0.2351 0.255 Uiso 0.5 1 d DG . . C 2
H2B H 0.3964 0.6598 0.2219 0.255 Uiso 0.5 1 d G . . C 2
N1 N 0.19353(10) 0.81724(16) 0.05583(10) 0.0287(5) Uani 1 1 d . . . . .
N2 N 0.33841(10) 0.82553(16) 0.05972(10) 0.0310(5) Uani 1 1 d . . . . .
C1 C 0.10304(13) 0.8697(2) 0.09409(13) 0.0378(6) Uani 1 1 d . . . . .
H1 H 0.0571 0.8763 0.0974 0.045 Uiso 1 1 calc R . . . .
C2 C 0.16184(13) 0.9171(2) 0.13540(13) 0.0379(6) Uani 1 1 d . . . . .
H2 H 0.1650 0.9630 0.1733 0.045 Uiso 1 1 calc R . . . .
C3 C 0.21906(12) 0.88561(19) 0.11167(12) 0.0321(6) Uani 1 1 d . . . . .
C4 C 0.28888(13) 0.9192(2) 0.13940(12) 0.0347(6) Uani 1 1 d . . . . .
C5 C 0.34413(13) 0.8915(2) 0.11588(12) 0.0335(6) Uani 1 1 d . . . . .
C6 C 0.41594(14) 0.9253(2) 0.14608(14) 0.0423(7) Uani 1 1 d . . . . .
H6 H 0.4339 0.9710 0.1849 0.051 Uiso 1 1 calc R . . . .
C7 C 0.45317(13) 0.8799(2) 0.10899(14) 0.0411(7) Uani 1 1 d . . . . .
H7 H 0.5022 0.8879 0.1169 0.049 Uiso 1 1 calc R . . . .
C8 C 0.40498(12) 0.8175(2) 0.05551(13) 0.0330(6) Uani 1 1 d . . . . .
C9 C 0.42321(13) 0.75618(19) 0.00660(14) 0.0317(6) Uani 1 1 d . . . . .
C10 C 0.37749(12) 0.69263(19) -0.04422(12) 0.0307(6) Uani 1 1 d . . . . .
C11 C 0.30583(14) 0.9912(2) 0.20106(14) 0.0432(7) Uani 1 1 d . U . . .
C12 C 0.30149(16) 1.0995(3) 0.19358(17) 0.0540(8) Uani 1 1 d . U . . .
C13 C 0.3134(2) 1.1679(3) 0.2482(2) 0.0764(11) Uani 1 1 d . U . . .
H13 H 0.3072 1.2411 0.2404 0.092 Uiso 1 1 calc R . . . .
C14 C 0.3344(2) 1.1274(3) 0.3140(2) 0.0826(11) Uani 1 1 d . U . . .
H14 H 0.3433 1.1739 0.3526 0.099 Uiso 1 1 calc R . . . .
C15 C 0.3435(2) 1.0191(4) 0.32726(19) 0.0790(11) Uani 1 1 d . U . . .
H15 H 0.3597 0.9914 0.3734 0.095 Uiso 1 1 calc R . . . .
C16 C 0.32744(18) 0.9564(3) 0.26910(16) 0.0606(9) Uani 1 1 d . U . . .
C17 C 0.4976(2) 0.7590(3) 0.0090(3) 0.0390(7) Uani 0.612(2) 1 d D . . A 2
C18 C 0.5244(2) 0.8456(4) -0.0136(2) 0.0434(9) Uani 0.612(2) 1 d D . . A 2
C19 C 0.5930(2) 0.8545(5) -0.0132(3) 0.0520(11) Uani 0.612(2) 1 d . . . A 2
H19 H 0.6086 0.9145 -0.0317 0.062 Uiso 0.612(2) 1 calc R . . A 2
C20 C 0.6385(3) 0.7715(5) 0.0154(3) 0.0590(12) Uani 0.612(2) 1 d . U . A 2
H20 H 0.6872 0.7772 0.0209 0.071 Uiso 0.612(2) 1 calc R . . A 2
C21 C 0.6124(3) 0.6804(5) 0.0358(3) 0.0637(16) Uani 0.612(2) 1 d . . . A 2
H21 H 0.6423 0.6215 0.0517 0.076 Uiso 0.612(2) 1 calc R . . A 2
C22 C 0.5433(2) 0.6765(4) 0.0327(3) 0.0535(13) Uani 0.612(2) 1 d D . . A 2
C24 C 0.27857(12) 0.51744(17) 0.04867(11) 0.0335(8) Uani 0.5 1 d . . . B 1
H24 H 0.2608 0.5006 0.0003 0.040 Uiso 0.5 1 calc R . . B 1
C23 C 0.28245(18) 0.62126(17) 0.07005(13) 0.0421(6) Uani 0.5 1 d G U . B 1
C28 C 0.3085(2) 0.6458(2) 0.14088(14) 0.0335(8) Uani 0.5 1 d G U . B 1
H28 H 0.3111 0.7168 0.1555 0.040 Uiso 0.5 1 calc R . . B 1
C27 C 0.3306(2) 0.5666(3) 0.19032(12) 0.0402(10) Uani 0.5 1 d G . . B 1
H27 H 0.3484 0.5834 0.2387 0.048 Uiso 0.5 1 calc R . . B 1
C26 C 0.3268(2) 0.4628(2) 0.16895(12) 0.0611(18) Uani 0.5 1 d G . . B 1
H26 H 0.3419 0.4086 0.2027 0.073 Uiso 0.5 1 calc R . . B 1
C25 C 0.30073(18) 0.43820(17) 0.09812(13) 0.0402(10) Uani 0.5 1 d G . . B 1
H25 H 0.2981 0.3672 0.0835 0.048 Uiso 0.5 1 calc R . . B 1
C17A C 0.5022(3) 0.7562(5) 0.0137(3) 0.0390(7) Uani 0.388(2) 1 d D U . A 1
C18A C 0.5308(3) 0.8255(6) -0.0215(3) 0.0434(9) Uani 0.388(2) 1 d D U . A 1
C19A C 0.6062(3) 0.8269(7) -0.0091(4) 0.0520(11) Uani 0.388(2) 1 d . U . A 1
H19A H 0.6262 0.8792 -0.0302 0.062 Uiso 0.388(2) 1 calc R . . A 1
C20A C 0.6475(4) 0.7537(7) 0.0324(6) 0.0590(12) Uani 0.388(2) 1 d . U . A 1
H20A H 0.6961 0.7512 0.0370 0.071 Uiso 0.388(2) 1 calc R . . A 1
C21A C 0.6223(4) 0.6863(8) 0.0662(6) 0.0637(16) Uani 0.388(2) 1 d . U . A 1
H21A H 0.6521 0.6351 0.0953 0.076 Uiso 0.388(2) 1 calc R . . A 1
C22A C 0.5501(4) 0.6903(6) 0.0589(5) 0.0535(13) Uani 0.388(2) 1 d D U . A 1

loop_
_atom_site_aniso_label
_atom_site_aniso_U_11
_atom_site_aniso_U_22
_atom_site_aniso_U_33
_atom_site_aniso_U_23
_atom_site_aniso_U_13
_atom_site_aniso_U_12
Ru1 0.02705(10) 0.02116(11) 0.02529(10) 0.00006(8) 0.01137(8) -0.00093(8)
F1 0.0860(13) 0.0417(10) 0.0844(13) -0.0046(10) 0.0127(11) -0.0005(10)
F2 0.145(2) 0.0786(15) 0.0447(10) 0.0027(10) 0.0212(11) -0.0167(14)
F3 0.0425(9) 0.0618(16) 0.0936(14) 0.0358(10) 0.0285(9) 0.0041(10)
F4 0.0493(11) 0.0427(13) 0.166(3) 0.0267(16) 0.0320(15) 0.0095(10)
F3A 0.0425(9) 0.0618(16) 0.0936(14) 0.0358(10) 0.0285(9) 0.0041(10)
F4A 0.0493(11) 0.0427(13) 0.166(3) 0.0267(16) 0.0320(15) 0.0095(10)
O1 0.0406(11) 0.0461(12) 0.0440(10) -0.0040(10) 0.0201(8) 0.0049(10)
O2 0.227(8) 0.113(7) 0.212(8) -0.023(6) 0.130(5) -0.028(6)
N1 0.0275(8) 0.0265(9) 0.0327(8) -0.0012(8) 0.0107(6) -0.0019(7)
N2 0.0320(9) 0.0298(10) 0.0321(8) -0.0002(8) 0.0115(7) 0.0007(8)
C1 0.0367(10) 0.0370(13) 0.0465(11) 0.0001(11) 0.0230(8) 0.0031(10)
C2 0.0448(12) 0.0335(13) 0.0416(11) -0.0053(10) 0.0228(8) 0.0022(10)
C3 0.0390(11) 0.0279(11) 0.0328(10) -0.0001(9) 0.0161(8) 0.0025(9)
C4 0.0402(11) 0.0309(12) 0.0342(10) -0.0041(10) 0.0137(9) -0.0005(10)
C5 0.0365(11) 0.0307(12) 0.0325(10) -0.0037(9) 0.0102(8) -0.0019(10)
C6 0.0353(12) 0.0446(15) 0.0447(13) -0.0124(12) 0.0101(10) -0.0063(11)
C7 0.0315(11) 0.0452(14) 0.0459(13) -0.0063(12) 0.0117(9) -0.0080(11)
C8 0.0285(10) 0.0316(12) 0.0389(11) -0.0003(10) 0.0110(8) -0.0017(9)
C9 0.0278(10) 0.0319(12) 0.0371(11) 0.0036(9) 0.0132(8) 0.0019(9)
C10 0.0328(10) 0.0261(11) 0.0363(10) 0.0018(9) 0.0155(8) 0.0011(9)
C11 0.0379(11) 0.0504(14) 0.0437(12) -0.0160(11) 0.0169(9) -0.0061(11)
C12 0.0519(14) 0.0444(15) 0.0670(15) -0.0205(13) 0.0211(12) -0.0065(12)
C13 0.0802(19) 0.0594(18) 0.0906(19) -0.0383(15) 0.0296(16) -0.0128(16)
C14 0.0868(19) 0.090(2) 0.0809(17) -0.0520(15) 0.0416(14) -0.0254(18)
C15 0.0804(19) 0.103(2) 0.0567(16) -0.0285(17) 0.0273(14) -0.0262(19)
C16 0.0692(16) 0.0684(18) 0.0468(13) -0.0149(14) 0.0227(12) -0.0174(15)
C17 0.0292(11) 0.0391(14) 0.0509(14) -0.0059(11) 0.0161(10) -0.0008(10)
C18 0.0285(12) 0.056(2) 0.0508(15) 0.0086(15) 0.0197(11) 0.0072(13)
C19 0.0243(14) 0.067(3) 0.0685(17) 0.0230(18) 0.0199(11) 0.0120(16)
C20 0.0264(13) 0.071(2) 0.080(2) 0.014(2) 0.0182(13) 0.0143(15)
C21 0.0328(15) 0.062(2) 0.088(4) 0.004(3) 0.0083(19) 0.0094(16)
C22 0.0347(14) 0.0421(18) 0.084(3) -0.004(2) 0.0192(16) 0.0006(14)
C24 0.0602(17) 0.0164(14) 0.0300(13) 0.0000(12) 0.0231(11) -0.0108(13)
C23 0.0406(11) 0.0461(12) 0.0440(10) -0.0040(10) 0.0201(8) 0.0049(10)
C28 0.0602(17) 0.0164(14) 0.0300(13) 0.0000(12) 0.0231(11) -0.0108(13)
C27 0.0460(18) 0.0248(17) 0.0483(19) -0.0004(15) 0.0133(15) -0.0022(15)
C26 0.065(3) 0.049(3) 0.073(3) 0.034(3) 0.028(3) 0.016(3)
C25 0.0460(18) 0.0248(17) 0.0483(19) -0.0004(15) 0.0133(15) -0.0022(15)
C17A 0.0292(11) 0.0391(14) 0.0509(14) -0.0059(11) 0.0161(10) -0.0008(10)
C18A 0.0285(12) 0.056(2) 0.0508(15) 0.0086(15) 0.0197(11) 0.0072(13)
C19A 0.0243(14) 0.067(3) 0.0685(17) 0.0230(18) 0.0199(11) 0.0120(16)
C20A 0.0264(13) 0.071(2) 0.080(2) 0.014(2) 0.0182(13) 0.0143(15)
C21A 0.0328(15) 0.062(2) 0.088(4) 0.004(3) 0.0083(19) 0.0094(16)
C22A 0.0347(14) 0.0421(18) 0.084(3) -0.004(2) 0.0192(16) 0.0006(14)

loop_
_atom_type_symbol
_atom_type_description
_atom_type_scat_dispersion_real
_atom_type_scat_dispersion_imag
_atom_type_scat_source
C C 0.0181 0.0091 'International Tables Vol C Tables 4.2.6.8 and 6.1.1.4'
H H 0.0000 0.0000 'International Tables Vol C Tables 4.2.6.8 and 6.1.1.4'
F F 0.0727 0.0534 'International Tables Vol C Tables 4.2.6.8 and 6.1.1.4'
N N 0.0311 0.0180 'International Tables Vol C Tables 4.2.6.8 and 6.1.1.4'
O O 0.0492 0.0322 'International Tables Vol C Tables 4.2.6.8 and 6.1.1.4'
Ru Ru 0.0552 3.2960 'International Tables Vol C Tables 4.2.6.8 and 6.1.1.4'

loop_
_geom_angle_atom_site_label_1
_geom_angle_atom_site_label_2
_geom_angle_atom_site_label_3
_geom_angle
_geom_angle_site_symmetry_1
_geom_angle_site_symmetry_3
O1 Ru1 O1 180.0 . 7_565
N1 Ru1 O1 88.89(12) 7_565 7_565
N1 Ru1 O1 91.11(12) 7_565 .
N1 Ru1 O1 91.11(12) . 7_565
N1 Ru1 O1 88.89(12) . .
N1 Ru1 N1 180.0 . 7_565
N1 Ru1 N2 90.37(8) 7_565 7_565
N1 Ru1 N2 89.63(8) 7_565 .
N1 Ru1 N2 89.63(8) . 7_565
N1 Ru1 N2 90.37(8) . .
N1 Ru1 C23 93.58(10) . .
N1 Ru1 C23 86.42(10) 7_565 .
N1 Ru1 C23 93.6(3) 7_565 7_565
N1 Ru1 C23 86.4(3) . 7_565
N2 Ru1 O1 89.75(11) 7_565 .
N2 Ru1 O1 90.25(11) . .
N2 Ru1 O1 89.74(11) . 7_565
N2 Ru1 O1 90.26(11) 7_565 7_565
N2 Ru1 N2 180.0 . 7_565
N2 Ru1 C23 87.39(10) . .
N2 Ru1 C23 92.6(3) . 7_565
N2 Ru1 C23 92.61(10) 7_565 .
N2 Ru1 C23 87.4(3) 7_565 7_565
C23 Ru1 C23 180.0(2) 7_565 .
C3 N1 Ru1 126.42(16) . .
C10 N1 Ru1 127.05(15) 7_565 .
C10 N1 C3 106.5(2) 7_565 .
C5 N2 Ru1 126.60(17) . .
C8 N2 Ru1 127.37(17) . .
C8 N2 C5 105.93(19) . .
C2 C1 C10 107.5(2) . 7_565
C1 C2 C3 107.5(2) . .
N1 C3 C2 109.0(2) . .
N1 C3 C4 125.2(2) . .
C4 C3 C2 125.9(2) . .
C3 C4 C11 116.7(2) . .
C5 C4 C3 126.4(2) . .
C5 C4 C11 116.9(2) . .
N2 C5 C6 109.5(2) . .
C4 C5 N2 125.0(2) . .
C4 C5 C6 125.5(2) . .
C7 C6 C5 107.2(2) . .
C6 C7 C8 107.3(2) . .
N2 C8 C7 110.0(2) . .
N2 C8 C9 124.8(2) . .
C9 C8 C7 125.2(2) . .
C8 C9 C17 117.2(3) . .
C8 C9 C17A 115.6(3) . .
C10 C9 C8 125.9(2) . .
C10 C9 C17 117.0(3) . .
C10 C9 C17A 118.5(3) . .
N1 C10 C1 109.6(2) 7_565 7_565
N1 C10 C9 125.2(2) 7_565 .
C9 C10 C1 125.2(2) . 7_565
C12 C11 C4 122.1(3) . .
C16 C11 C4 123.1(3) . .
C16 C11 C12 114.7(3) . .
F1 C12 C11 117.0(3) . .
F1 C12 C13 118.9(3) . .
C13 C12 C11 124.1(3) . .
C14 C13 C12 117.6(4) . .
C13 C14 C15 122.6(4) . .
C16 C15 C14 115.6(4) . .
F2 C16 C11 117.1(3) . .
F2 C16 C15 117.6(3) . .
C15 C16 C11 125.3(4) . .
C18 C17 C9 120.7(3) . .
C18 C17 C22 116.3(4) . .
C22 C17 C9 122.9(4) . .
F3 C18 C17 120.8(4) . .
F3 C18 C19 114.8(4) . .
C17 C18 C19 124.4(4) . .
C18 C19 C20 117.2(5) . .
C21 C20 C19 120.0(5) . .
C22 C21 C20 119.3(5) . .
F4 C22 C17 117.0(4) . .
C21 C22 F4 120.5(5) . .
C21 C22 C17 122.5(5) . .
C23 C24 C25 120.0 . .
C24 C23 Ru1 123.87(11) . .
C24 C23 C28 120.0 . .
C28 C23 Ru1 116.13(11) . .
C27 C28 C23 120.0 . .
C28 C27 C26 120.0 . .
C25 C26 C27 120.0 . .
C26 C25 C24 120.0 . .
C18A C17A C9 122.9(5) . .
C18A C17A C22A 114.8(7) . .
C22A C17A C9 122.3(6) . .
F3A C18A C17A 112.9(6) . .
F3A C18A C19A 126.5(7) . .
C17A C18A C19A 120.5(6) . .
C20A C19A C18A 119.6(8) . .
C21A C20A C19A 121.5(8) . .
C20A C21A C22A 119.0(8) . .
F4A C22A C17A 119.1(7) . .
F4A C22A C21A 116.3(7) . .
C17A C22A C21A 124.2(8) . .

loop_
_geom_bond_atom_site_label_1
_geom_bond_atom_site_label_2
_geom_bond_distance
_geom_bond_site_symmetry_2
Ru1 O1 2.227(4) 7_565
Ru1 O1 2.227(4) .
Ru1 N1 2.033(2) 7_565
Ru1 N1 2.033(2) .
Ru1 N2 2.0342(19) .
Ru1 N2 2.0342(19) 7_565
Ru1 C23 2.129(2) .
Ru1 C23 2.129(2) 7_565
F1 C12 1.359(4) .
F2 C16 1.355(5) .
F3 C18 1.356(5) .
F4 C22 1.369(7) .
F3A C18A 1.334(8) .
F4A C22A 1.361(11) .
N1 C3 1.386(3) .
N1 C10 1.373(3) 7_565
N2 C5 1.388(3) .
N2 C8 1.370(3) .
C1 C2 1.346(3) .
C1 C10 1.436(4) 7_565
C2 C3 1.439(4) .
C3 C4 1.396(3) .
C4 C5 1.388(4) .
C4 C11 1.496(4) .
C5 C6 1.436(4) .
C6 C7 1.350(4) .
C7 C8 1.434(3) .
C8 C9 1.401(4) .
C9 C10 1.393(3) .
C9 C17 1.478(5) .
C9 C17A 1.544(7) .
C10 N1 1.373(3) 7_565
C10 C1 1.436(4) 7_565
C11 C12 1.393(4) .
C11 C16 1.374(4) .
C12 C13 1.367(5) .
C13 C14 1.360(6) .
C14 C15 1.410(6) .
C15 C16 1.372(5) .
C17 C18 1.373(6) .
C17 C22 1.378(6) .
C18 C19 1.378(6) .
C19 C20 1.396(7) .
C20 C21 1.394(9) .
C21 C22 1.369(8) .
C24 C23 1.3900 .
C24 C25 1.3900 .
C23 C28 1.3900 .
C28 C27 1.3900 .
C27 C26 1.3900 .
C26 C25 1.3900 .
C17A C18A 1.374(9) .
C17A C22A 1.377(8) .
C18A C19A 1.450(9) .
C19A C20A 1.346(12) .
C20A C21A 1.300(15) .
C21A C22A 1.409(11) .

loop_
_platon_squeeze_void_nr
_platon_squeeze_void_average_x
_platon_squeeze_void_average_y
_platon_squeeze_void_average_z
_platon_squeeze_void_volume
_platon_squeeze_void_count_electrons
_platon_squeeze_void_content
1 0.000 -0.124 0.250 167 65 ' '
2 0.000 0.124 0.750 167 65 ' '
3 0.500 0.376 0.250 167 65 ' '
4 0.500 0.624 0.750 167 65 ' '
